data_7124578
loop_
_publ_author_name
'Rabiee Kenaree, Amir'
'Berven, Bradley M.'
'Ragogna, Paul J.'
'Gilroy, Joe B.'

_publ_section_title
;
 Highly-metallized phosphonium polyelectrolytes.
;
_journal_issue 73
_journal_name_full 'Chemical communications (Cambridge, England)'
_journal_page_first 10714
_journal_page_last 10717
_journal_paper_doi 10.1039/c4cc05296j
_journal_volume 50
_journal_year 2014
_chemical_formula_sum 'C36 H39 Fe3 P'
_chemical_formula_weight 670.19
_space_group_crystal_system triclinic
_space_group_IT_number 2
_space_group_name_Hall '-P 1'
_space_group_name_H-M_alt 'P -1'
_atom_sites_solution_hydrogens geom
_atom_sites_solution_primary direct
_atom_sites_solution_secondary difmap
_audit_creation_method SHELXL-2014
_cell_angle_alpha 85.1800(10)
_cell_angle_beta 82.1170(10)
_cell_angle_gamma 74.9990(10)
_cell_formula_units_Z 2
_cell_length_a 11.1849(5)
_cell_length_b 11.6315(4)
_cell_length_c 11.8872(5)
_cell_measurement_reflns_used 9103
_cell_measurement_temperature 110
_cell_measurement_theta_max 35.09
_cell_measurement_theta_min 2.72
_cell_volume 1477.77(10)
_computing_cell_refinement SAINT
_computing_data_collection Apex2
_computing_data_reduction SAINT
_computing_molecular_graphics NRCVAX
_computing_publication_material cif2tables.py
_computing_structure_refinement SHELXL-2014
_computing_structure_solution SIR92
_diffrn_ambient_temperature 110
_diffrn_measured_fraction_theta_full 0.998
_diffrn_measured_fraction_theta_max 0.987
_diffrn_measurement_device_type 'Bruker Kappa Axis Apex2'
_diffrn_measurement_method 'phi and omega scans'
_diffrn_radiation_type MoK\a
_diffrn_radiation_wavelength 0.71073
_diffrn_reflns_av_R_equivalents 0.0239
_diffrn_reflns_av_unetI/netI 0.0292
_diffrn_reflns_Laue_measured_fraction_full 0.998
_diffrn_reflns_Laue_measured_fraction_max 0.987
_diffrn_reflns_limit_h_max 18
_diffrn_reflns_limit_h_min -18
_diffrn_reflns_limit_k_max 18
_diffrn_reflns_limit_k_min -18
_diffrn_reflns_limit_l_max 19
_diffrn_reflns_limit_l_min -19
_diffrn_reflns_number 38700
_diffrn_reflns_point_group_measured_fraction_full 0.998
_diffrn_reflns_point_group_measured_fraction_max 0.987
_diffrn_reflns_theta_full 25.242
_diffrn_reflns_theta_max 35.080
_diffrn_reflns_theta_min 1.732
_diffrn_source 'sealed tube'
_exptl_absorpt_coefficient_mu 1.532
_exptl_absorpt_correction_T_max 0.7469
_exptl_absorpt_correction_T_min 0.6284
_exptl_absorpt_correction_type multi-scan
_exptl_absorpt_process_details SADABS
_exptl_crystal_colour orange
_exptl_crystal_density_diffrn 1.506
_exptl_crystal_description prism
_exptl_crystal_F_000 696
_exptl_crystal_size_max 0.380
_exptl_crystal_size_mid 0.340
_exptl_crystal_size_min 0.150
_refine_diff_density_max 1.280
_refine_diff_density_min -0.443
_refine_diff_density_rms 0.089
_refine_ls_extinction_method none
_refine_ls_goodness_of_fit_ref 0.949
_refine_ls_hydrogen_treatment constr
_refine_ls_matrix_type full
_refine_ls_number_parameters 361
_refine_ls_number_reflns 12916
_refine_ls_number_restraints 0
_refine_ls_restrained_S_all 0.949
_refine_ls_R_factor_all 0.0432
_refine_ls_R_factor_gt 0.0336
_refine_ls_shift/su_max 0.002
_refine_ls_shift/su_mean 0.000
_refine_ls_structure_factor_coef Fsqd
_refine_ls_weighting_details 'w=1/[\s^2^(Fo^2^)+(0.0699P)^2^+0.3112P] where P=(Fo^2^+2Fc^2^)/3'
_refine_ls_weighting_scheme calc
_refine_ls_wR_factor_gt 0.0949
_refine_ls_wR_factor_ref 0.1018
_reflns_Friedel_coverage 0.000
_reflns_number_gt 10800
_reflns_number_total 12916
_reflns_threshold_expression 'I > 2\s(I)'
_cod_data_source_file c4cc05296j2.cif
_cod_data_source_block 4c
_cod_database_code 7124578
_shelx_space_group_comment
;
The symmetry employed for this shelxl refinement is uniquely defined
by the following loop, which should always be used as a source of
symmetry information in preference to the above space-group names.
They are only intended as comments.
;
_shelx_estimated_absorpt_t_min 0.594
_shelx_estimated_absorpt_t_max 0.803
_shelxl_version_number 2014-3

loop_
_space_group_symop_operation_xyz
'x, y, z'
'-x, -y, -z'

loop_
_atom_site_label
_atom_site_type_symbol
_atom_site_fract_x
_atom_site_fract_y
_atom_site_fract_z
_atom_site_U_iso_or_equiv
_atom_site_adp_type
_atom_site_occupancy
_atom_site_site_symmetry_order
_atom_site_calc_flag
_atom_site_refinement_flags_posn
_atom_site_refinement_flags_adp
Fe1 Fe 0.69620(2) 0.31672(2) 1.08539(2) 0.01515(4) Uani 1 1 d . .
Fe2 Fe 1.14486(2) 0.16111(2) 0.22128(2) 0.01514(4) Uani 1 1 d . .
Fe3 Fe 0.58894(2) 0.81095(2) 0.35507(2) 0.01426(4) Uani 1 1 d . .
P1 P 0.90418(3) 0.39533(3) 0.60076(3) 0.01463(6) Uani 1 1 d . .
C1 C 0.54691(15) 0.42853(15) 1.17323(15) 0.0320(3) Uani 1 1 d . .
H1A H 0.4574 0.4279 1.1752 0.038 Uiso 1 1 calc R U
C2 C 0.63067(18) 0.36332(15) 1.25007(13) 0.0344(4) Uani 1 1 d . .
H2A H 0.6105 0.3084 1.3151 0.041 Uiso 1 1 calc R U
C3 C 0.74807(15) 0.38965(13) 1.21732(12) 0.0268(3) Uani 1 1 d . .
H3A H 0.8252 0.3565 1.2551 0.032 Uiso 1 1 calc R U
C4 C 0.73683(13) 0.47086(11) 1.12086(12) 0.0226(2) Uani 1 1 d . .
H4A H 0.8047 0.5051 1.0792 0.027 Uiso 1 1 calc R U
C5 C 0.61300(14) 0.49487(12) 1.09384(13) 0.0249(3) Uani 1 1 d . .
H5A H 0.5782 0.5492 1.0300 0.030 Uiso 1 1 calc R U
C6 C 0.64580(13) 0.17338(12) 1.03279(12) 0.0223(2) Uani 1 1 d . .
H6A H 0.5693 0.1460 1.0629 0.027 Uiso 1 1 calc R U
C7 C 0.76369(13) 0.13518(11) 1.07440(11) 0.0212(2) Uani 1 1 d . .
H7A H 0.7847 0.0762 1.1394 0.025 Uiso 1 1 calc R U
C8 C 0.84663(12) 0.19644(10) 1.00806(10) 0.0169(2) Uani 1 1 d . .
H8A H 0.9358 0.1875 1.0186 0.020 Uiso 1 1 calc R U
C9 C 0.78022(12) 0.27399(10) 0.92527(10) 0.01541(19) Uani 1 1 d . .
C10 C 0.65616(12) 0.25840(11) 0.94083(11) 0.0188(2) Uani 1 1 d . .
H10A H 0.5876 0.3011 0.8953 0.023 Uiso 1 1 calc R U
C11 C 0.83017(14) 0.35345(11) 0.83511(10) 0.0201(2) Uani 1 1 d . .
H11A H 0.9071 0.3684 0.8566 0.024 Uiso 1 1 calc R U
H11B H 0.7680 0.4310 0.8292 0.024 Uiso 1 1 calc R U
C12 C 0.85925(12) 0.29628(10) 0.71931(10) 0.0174(2) Uani 1 1 d . .
H12A H 0.7848 0.2724 0.7031 0.021 Uiso 1 1 calc R U
H12B H 0.9278 0.2232 0.7238 0.021 Uiso 1 1 calc R U
C24 C 0.92761(11) 0.29734(10) 0.48033(10) 0.0164(2) Uani 1 1 d . .
H24A H 0.8493 0.2737 0.4768 0.020 Uiso 1 1 calc R U
H24B H 0.9452 0.3431 0.4086 0.020 Uiso 1 1 calc R U
C23 C 1.03404(12) 0.18451(10) 0.48859(10) 0.0175(2) Uani 1 1 d . .
H23A H 1.1083 0.2074 0.5067 0.021 Uiso 1 1 calc R U
H23B H 1.0093 0.1319 0.5525 0.021 Uiso 1 1 calc R U
C18 C 1.06958(12) 0.11520(10) 0.38249(10) 0.01563(19) Uani 1 1 d . .
C19 C 1.18926(12) 0.03660(10) 0.35128(11) 0.0185(2) Uani 1 1 d . .
H19A H 1.2639 0.0234 0.3929 0.022 Uiso 1 1 calc R U
C21 C 1.06160(13) 0.02431(11) 0.21827(11) 0.0208(2) Uani 1 1 d . .
H21A H 1.0306 0.0011 0.1507 0.025 Uiso 1 1 calc R U
C22 C 0.99084(12) 0.10698(10) 0.29963(11) 0.0175(2) Uani 1 1 d . .
H22A H 0.9020 0.1526 0.2981 0.021 Uiso 1 1 calc R U
C20 C 1.18393(13) -0.01890(11) 0.24995(12) 0.0219(2) Uani 1 1 d . .
H20A H 1.2538 -0.0783 0.2089 0.026 Uiso 1 1 calc R U
C13 C 1.08804(15) 0.31518(14) 0.12494(14) 0.0316(3) Uani 1 1 d . .
H13A H 0.9998 0.3569 0.1146 0.038 Uiso 1 1 calc R U
C14 C 1.15507(17) 0.33481(13) 0.21164(14) 0.0313(3) Uani 1 1 d . .
H14A H 1.1227 0.3930 0.2728 0.038 Uiso 1 1 calc R U
C15 C 1.27765(15) 0.25704(14) 0.19538(12) 0.0269(3) Uani 1 1 d . .
H15A H 1.3463 0.2508 0.2431 0.032 Uiso 1 1 calc R U
C16 C 1.28380(14) 0.19058(14) 0.09936(12) 0.0266(3) Uani 1 1 d . .
H16A H 1.3578 0.1283 0.0679 0.032 Uiso 1 1 calc R U
C17 C 1.16745(15) 0.22603(16) 0.05614(12) 0.0296(3) Uani 1 1 d . .
H17A H 1.1452 0.1937 -0.0113 0.035 Uiso 1 1 calc R U
C36 C 0.74763(11) 0.49170(10) 0.57984(10) 0.0173(2) Uani 1 1 d . .
H35A H 0.6925 0.4410 0.5672 0.021 Uiso 1 1 calc R U
H35B H 0.7115 0.5349 0.6498 0.021 Uiso 1 1 calc R U
C35 C 0.75140(12) 0.58235(11) 0.47891(11) 0.0205(2) Uani 1 1 d . .
H36A H 0.8167 0.6242 0.4852 0.025 Uiso 1 1 calc R U
H36B H 0.7743 0.5395 0.4075 0.025 Uiso 1 1 calc R U
C30 C 0.62864(11) 0.67264(10) 0.47347(10) 0.0164(2) Uani 1 1 d . .
C31 C 0.59034(12) 0.78478(11) 0.52657(10) 0.0170(2) Uani 1 1 d . .
H31A H 0.6412 0.8168 0.5732 0.020 Uiso 1 1 calc R U
C32 C 0.46776(12) 0.84369(11) 0.50036(10) 0.0183(2) Uani 1 1 d . .
H32A H 0.4180 0.9238 0.5254 0.022 Uiso 1 1 calc R U
C33 C 0.42937(12) 0.76882(11) 0.43170(11) 0.0191(2) Uani 1 1 d . .
H33A H 0.3480 0.7870 0.3997 0.023 Uiso 1 1 calc R U
C34 C 0.52834(12) 0.66309(10) 0.41548(11) 0.0188(2) Uani 1 1 d . .
H34A H 0.5280 0.5949 0.3696 0.023 Uiso 1 1 calc R U
C25 C 0.55590(15) 0.88943(13) 0.19709(11) 0.0242(3) Uani 1 1 d . .
H25A H 0.4759 0.9045 0.1632 0.029 Uiso 1 1 calc R U
C26 C 0.65501(16) 0.78398(13) 0.18837(12) 0.0278(3) Uani 1 1 d . .
H26A H 0.6572 0.7122 0.1466 0.033 Uiso 1 1 calc R U
C27 C 0.75086(15) 0.79898(14) 0.24926(13) 0.0292(3) Uani 1 1 d . .
H27A H 0.8321 0.7397 0.2576 0.035 Uiso 1 1 calc R U
C28 C 0.71030(15) 0.91356(13) 0.29623(12) 0.0263(3) Uani 1 1 d . .
H28A H 0.7578 0.9486 0.3438 0.032 Uiso 1 1 calc R U
C29 C 0.59034(14) 0.96867(11) 0.26412(11) 0.0229(2) Uani 1 1 d . .
H29A H 0.5383 1.0492 0.2858 0.027 Uiso 1 1 calc R U

loop_
_atom_site_aniso_label
_atom_site_aniso_U_11
_atom_site_aniso_U_22
_atom_site_aniso_U_33
_atom_site_aniso_U_23
_atom_site_aniso_U_13
_atom_site_aniso_U_12
Fe1 0.01678(8) 0.01592(8) 0.01200(7) -0.00301(5) -0.00010(6) -0.00284(6)
Fe2 0.01791(8) 0.01371(7) 0.01316(8) -0.00208(5) 0.00115(6) -0.00394(6)
Fe3 0.01803(8) 0.01329(7) 0.01127(7) 0.00001(5) -0.00090(6) -0.00421(6)
P1 0.01636(13) 0.01289(12) 0.01301(12) -0.00053(9) 0.00094(10) -0.00221(10)
C1 0.0218(7) 0.0379(8) 0.0348(8) -0.0193(6) 0.0068(6) -0.0048(6)
C2 0.0529(10) 0.0332(7) 0.0154(6) -0.0071(5) 0.0089(6) -0.0127(7)
C3 0.0356(8) 0.0246(6) 0.0201(6) -0.0075(5) -0.0097(5) -0.0019(5)
C4 0.0250(6) 0.0186(5) 0.0241(6) -0.0075(4) -0.0049(5) -0.0021(4)
C5 0.0257(6) 0.0209(5) 0.0256(6) -0.0095(5) -0.0060(5) 0.0028(5)
C6 0.0230(6) 0.0236(5) 0.0225(6) -0.0049(5) 0.0027(5) -0.0112(5)
C7 0.0283(6) 0.0156(5) 0.0192(5) 0.0020(4) -0.0005(5) -0.0066(4)
C8 0.0174(5) 0.0151(4) 0.0173(5) -0.0018(4) -0.0016(4) -0.0023(4)
C9 0.0201(5) 0.0133(4) 0.0118(4) -0.0026(3) -0.0002(4) -0.0026(4)
C10 0.0187(5) 0.0206(5) 0.0170(5) -0.0053(4) -0.0025(4) -0.0034(4)
C11 0.0310(6) 0.0154(5) 0.0134(5) -0.0013(4) 0.0027(4) -0.0075(4)
C12 0.0237(6) 0.0145(4) 0.0127(5) -0.0010(4) 0.0011(4) -0.0042(4)
C24 0.0174(5) 0.0162(4) 0.0133(5) -0.0024(4) 0.0004(4) -0.0009(4)
C23 0.0222(6) 0.0145(4) 0.0137(5) -0.0017(4) -0.0015(4) -0.0012(4)
C18 0.0195(5) 0.0115(4) 0.0149(5) -0.0008(3) 0.0000(4) -0.0032(4)
C19 0.0206(5) 0.0118(4) 0.0209(5) -0.0019(4) -0.0020(4) -0.0002(4)
C21 0.0273(6) 0.0151(5) 0.0213(6) -0.0060(4) -0.0014(5) -0.0066(4)
C22 0.0199(5) 0.0139(4) 0.0187(5) -0.0020(4) -0.0001(4) -0.0052(4)
C20 0.0261(6) 0.0129(5) 0.0246(6) -0.0066(4) -0.0001(5) -0.0009(4)
C13 0.0253(7) 0.0294(7) 0.0351(8) 0.0146(6) 0.0003(6) -0.0051(5)
C14 0.0441(9) 0.0198(6) 0.0305(7) -0.0014(5) 0.0100(6) -0.0161(6)
C15 0.0318(7) 0.0339(7) 0.0212(6) 0.0049(5) -0.0055(5) -0.0198(6)
C16 0.0210(6) 0.0375(7) 0.0211(6) -0.0014(5) 0.0038(5) -0.0102(5)
C17 0.0279(7) 0.0479(9) 0.0156(6) 0.0029(5) -0.0001(5) -0.0168(6)
C36 0.0168(5) 0.0146(4) 0.0176(5) 0.0021(4) 0.0016(4) -0.0018(4)
C35 0.0169(5) 0.0197(5) 0.0205(6) 0.0047(4) 0.0014(4) -0.0005(4)
C30 0.0166(5) 0.0151(4) 0.0155(5) 0.0021(4) -0.0003(4) -0.0022(4)
C31 0.0202(5) 0.0182(5) 0.0124(5) -0.0004(4) -0.0017(4) -0.0049(4)
C32 0.0204(5) 0.0175(5) 0.0148(5) -0.0010(4) 0.0002(4) -0.0018(4)
C33 0.0172(5) 0.0193(5) 0.0204(5) 0.0006(4) -0.0020(4) -0.0043(4)
C34 0.0213(5) 0.0148(4) 0.0209(5) -0.0003(4) -0.0019(4) -0.0064(4)
C25 0.0340(7) 0.0265(6) 0.0134(5) 0.0020(4) -0.0050(5) -0.0095(5)
C26 0.0413(8) 0.0248(6) 0.0149(5) -0.0032(4) 0.0060(5) -0.0084(6)
C27 0.0254(7) 0.0314(7) 0.0241(6) 0.0059(5) 0.0069(5) -0.0028(5)
C28 0.0309(7) 0.0299(6) 0.0216(6) 0.0064(5) -0.0027(5) -0.0166(6)
C29 0.0345(7) 0.0179(5) 0.0160(5) 0.0025(4) -0.0018(5) -0.0076(5)

loop_
_atom_type_symbol
_atom_type_description
_atom_type_scat_dispersion_real
_atom_type_scat_dispersion_imag
_atom_type_scat_source
C C 0.0033 0.0016 'International Tables Vol C Tables 4.2.6.8 and 6.1.1.4'
H H 0.0000 0.0000 'International Tables Vol C Tables 4.2.6.8 and 6.1.1.4'
P P 0.1023 0.0942 'International Tables Vol C Tables 4.2.6.8 and 6.1.1.4'
Fe Fe 0.3463 0.8444 'International Tables Vol C Tables 4.2.6.8 and 6.1.1.4'

loop_
_geom_angle_atom_site_label_1
_geom_angle_atom_site_label_2
_geom_angle_atom_site_label_3
_geom_angle
C10 Fe1 C9 40.96(5)
C10 Fe1 C5 108.55(5)
C9 Fe1 C5 111.79(5)
C10 Fe1 C1 114.01(6)
C9 Fe1 C1 143.19(6)
C5 Fe1 C1 40.57(7)
C10 Fe1 C4 132.83(6)
C9 Fe1 C4 107.47(5)
C5 Fe1 C4 40.48(6)
C1 Fe1 C4 68.14(6)
C10 Fe1 C8 68.21(5)
C9 Fe1 C8 40.81(5)
C5 Fe1 C8 143.00(6)
C1 Fe1 C8 175.75(6)
C4 Fe1 C8 113.31(5)
C10 Fe1 C7 68.05(5)
C9 Fe1 C7 68.75(5)
C5 Fe1 C7 174.52(6)
C1 Fe1 C7 136.08(6)
C4 Fe1 C7 144.96(6)
C8 Fe1 C7 40.64(5)
C10 Fe1 C2 145.63(7)
C9 Fe1 C2 173.40(7)
C5 Fe1 C2 68.21(6)
C1 Fe1 C2 40.67(7)
C4 Fe1 C2 68.00(6)
C8 Fe1 C2 135.59(6)
C7 Fe1 C2 111.94(6)
C10 Fe1 C3 172.58(6)
C9 Fe1 C3 133.15(6)
C5 Fe1 C3 68.11(6)
C1 Fe1 C3 68.15(6)
C4 Fe1 C3 40.46(6)
C8 Fe1 C3 110.14(6)
C7 Fe1 C3 115.79(6)
C2 Fe1 C3 40.34(7)
C10 Fe1 C6 40.61(5)
C9 Fe1 C6 68.92(5)
C5 Fe1 C6 134.33(6)
C1 Fe1 C6 110.83(6)
C4 Fe1 C6 172.95(6)
C8 Fe1 C6 68.25(5)
C7 Fe1 C6 40.36(6)
C2 Fe1 C6 116.12(6)
C3 Fe1 C6 146.29(6)
C20 Fe2 C14 162.83(7)
C20 Fe2 C21 40.77(6)
C14 Fe2 C21 156.14(7)
C20 Fe2 C13 153.23(7)
C14 Fe2 C13 40.60(7)
C21 Fe2 C13 119.96(6)
C20 Fe2 C19 40.97(5)
C14 Fe2 C19 127.26(6)
C21 Fe2 C19 68.60(5)
C13 Fe2 C19 165.13(6)
C20 Fe2 C17 117.57(6)
C14 Fe2 C17 68.18(7)
C21 Fe2 C17 105.81(6)
C13 Fe2 C17 40.38(7)
C19 Fe2 C17 153.07(6)
C20 Fe2 C16 105.07(6)
C14 Fe2 C16 68.14(6)
C21 Fe2 C16 123.12(6)
C13 Fe2 C16 67.87(6)
C19 Fe2 C16 119.22(6)
C17 Fe2 C16 40.32(6)
C20 Fe2 C15 123.95(6)
C14 Fe2 C15 40.88(7)
C21 Fe2 C15 160.34(6)
C13 Fe2 C15 68.32(6)
C19 Fe2 C15 107.87(6)
C17 Fe2 C15 68.09(6)
C16 Fe2 C15 40.34(6)
C20 Fe2 C22 68.49(5)
C14 Fe2 C22 122.86(6)
C21 Fe2 C22 40.67(5)
C13 Fe2 C22 109.44(6)
C19 Fe2 C22 68.28(5)
C17 Fe2 C22 125.54(6)
C16 Fe2 C22 161.17(6)
C15 Fe2 C22 157.74(6)
C20 Fe2 C18 68.81(5)
C14 Fe2 C18 110.42(5)
C21 Fe2 C18 68.60(5)
C13 Fe2 C18 128.08(6)
C19 Fe2 C18 40.72(5)
C17 Fe2 C18 163.81(6)
C16 Fe2 C18 155.46(6)
C15 Fe2 C18 122.19(5)
C22 Fe2 C18 40.57(5)
C31 Fe3 C26 155.98(6)
C31 Fe3 C27 120.77(6)
C26 Fe3 C27 40.96(7)
C31 Fe3 C32 41.01(5)
C26 Fe3 C32 160.69(6)
C27 Fe3 C32 157.72(6)
C31 Fe3 C33 68.73(5)
C26 Fe3 C33 123.21(6)
C27 Fe3 C33 159.22(6)
C32 Fe3 C33 40.68(5)
C31 Fe3 C30 41.13(5)
C26 Fe3 C30 119.40(5)
C27 Fe3 C30 105.09(5)
C32 Fe3 C30 69.25(5)
C33 Fe3 C30 69.09(5)
C31 Fe3 C28 107.72(6)
C26 Fe3 C28 68.75(6)
C27 Fe3 C28 40.88(6)
C32 Fe3 C28 122.98(6)
C33 Fe3 C28 158.81(6)
C30 Fe3 C28 122.87(6)
C31 Fe3 C34 68.60(5)
C26 Fe3 C34 105.76(6)
C27 Fe3 C34 121.87(6)
C32 Fe3 C34 68.68(5)
C33 Fe3 C34 40.95(5)
C30 Fe3 C34 40.78(5)
C28 Fe3 C34 159.03(6)
C31 Fe3 C29 125.23(5)
C26 Fe3 C29 68.43(6)
C27 Fe3 C29 68.40(6)
C32 Fe3 C29 109.46(5)
C33 Fe3 C29 123.37(6)
C30 Fe3 C29 160.62(6)
C28 Fe3 C29 40.47(6)
C34 Fe3 C29 158.17(6)
C31 Fe3 C25 161.99(5)
C26 Fe3 C25 40.74(6)
C27 Fe3 C25 68.59(6)
C32 Fe3 C25 125.19(6)
C33 Fe3 C25 108.19(6)
C30 Fe3 C25 155.96(5)
C28 Fe3 C25 68.37(6)
C34 Fe3 C25 121.49(6)
C29 Fe3 C25 40.53(5)
C12 P1 C24 100.33(5)
C12 P1 C36 99.26(6)
C24 P1 C36 99.44(6)
C5 C1 C2 107.88(14)
C5 C1 Fe1 69.58(8)
C2 C1 Fe1 70.09(9)
C5 C1 H1A 126.1
C2 C1 H1A 126.1
Fe1 C1 H1A 126.1
C3 C2 C1 107.85(14)
C3 C2 Fe1 69.84(8)
C1 C2 Fe1 69.24(8)
C3 C2 H2A 126.1
C1 C2 H2A 126.1
Fe1 C2 H2A 126.1
C2 C3 C4 107.94(13)
C2 C3 Fe1 69.82(8)
C4 C3 Fe1 69.37(7)
C2 C3 H3A 126.0
C4 C3 H3A 126.0
Fe1 C3 H3A 126.0
C5 C4 C3 108.23(14)
C5 C4 Fe1 69.59(8)
C3 C4 Fe1 70.17(8)
C5 C4 H4A 125.9
C3 C4 H4A 125.9
Fe1 C4 H4A 125.9
C4 C5 C1 108.11(14)
C4 C5 Fe1 69.93(7)
C1 C5 Fe1 69.85(8)
C4 C5 H5A 125.9
C1 C5 H5A 125.9
Fe1 C5 H5A 125.9
C7 C6 C10 107.57(11)
C7 C6 Fe1 69.76(7)
C10 C6 Fe1 69.06(7)
C7 C6 H6A 126.2
C10 C6 H6A 126.2
Fe1 C6 H6A 126.2
C6 C7 C8 108.16(11)
C6 C7 Fe1 69.89(7)
C8 C7 Fe1 69.37(7)
C6 C7 H7A 125.9
C8 C7 H7A 125.9
Fe1 C7 H7A 125.9
C7 C8 C9 108.48(11)
C7 C8 Fe1 69.99(7)
C9 C8 Fe1 69.35(6)
C7 C8 H8A 125.8
C9 C8 H8A 125.8
Fe1 C8 H8A 125.8
C8 C9 C10 106.89(10)
C8 C9 C11 127.44(12)
C10 C9 C11 125.63(11)
C8 C9 Fe1 69.84(7)
C10 C9 Fe1 69.50(7)
C11 C9 Fe1 127.59(8)
C6 C10 C9 108.90(11)
C6 C10 Fe1 70.33(7)
C9 C10 Fe1 69.53(7)
C6 C10 H10A 125.5
C9 C10 H10A 125.5
Fe1 C10 H10A 125.5
C9 C11 C12 110.93(10)
C9 C11 H11A 109.5
C12 C11 H11A 109.5
C9 C11 H11B 109.5
C12 C11 H11B 109.5
H11A C11 H11B 108.0
C11 C12 P1 113.62(8)
C11 C12 H12A 108.8
P1 C12 H12A 108.8
C11 C12 H12B 108.8
P1 C12 H12B 108.8
H12A C12 H12B 107.7
C23 C24 P1 113.78(8)
C23 C24 H24A 108.8
P1 C24 H24A 108.8
C23 C24 H24B 108.8
P1 C24 H24B 108.8
H24A C24 H24B 107.7
C18 C23 C24 114.47(10)
C18 C23 H23A 108.6
C24 C23 H23A 108.6
C18 C23 H23B 108.6
C24 C23 H23B 108.6
H23A C23 H23B 107.6
C22 C18 C19 107.24(10)
C22 C18 C23 127.70(11)
C19 C18 C23 124.90(11)
C22 C18 Fe2 69.44(7)
C19 C18 Fe2 68.82(7)
C23 C18 Fe2 130.50(8)
C20 C19 C18 108.28(11)
C20 C19 Fe2 69.00(7)
C18 C19 Fe2 70.46(7)
C20 C19 H19A 125.9
C18 C19 H19A 125.9
Fe2 C19 H19A 125.9
C20 C21 C22 108.04(11)
C20 C21 Fe2 69.17(7)
C22 C21 Fe2 70.29(7)
C20 C21 H21A 126.0
C22 C21 H21A 126.0
Fe2 C21 H21A 126.0
C21 C22 C18 108.36(11)
C21 C22 Fe2 69.04(7)
C18 C22 Fe2 69.99(7)
C21 C22 H22A 125.8
C18 C22 H22A 125.8
Fe2 C22 H22A 125.8
C21 C20 C19 108.08(11)
C21 C20 Fe2 70.06(7)
C19 C20 Fe2 70.03(7)
C21 C20 H20A 126.0
C19 C20 H20A 126.0
Fe2 C20 H20A 126.0
C17 C13 C14 108.18(14)
C17 C13 Fe2 69.89(9)
C14 C13 Fe2 69.63(8)
C17 C13 H13A 125.9
C14 C13 H13A 125.9
Fe2 C13 H13A 125.9
C13 C14 C15 107.74(13)
C13 C14 Fe2 69.77(8)
C15 C14 Fe2 69.89(8)
C13 C14 H14A 126.1
C15 C14 H14A 126.1
Fe2 C14 H14A 126.1
C16 C15 C14 107.41(13)
C16 C15 Fe2 69.71(8)
C14 C15 Fe2 69.23(8)
C16 C15 H15A 126.3
C14 C15 H15A 126.3
Fe2 C15 H15A 126.3
C17 C16 C15 108.61(14)
C17 C16 Fe2 69.78(8)
C15 C16 Fe2 69.95(8)
C17 C16 H16A 125.7
C15 C16 H16A 125.7
Fe2 C16 H16A 125.7
C16 C17 C13 108.05(14)
C16 C17 Fe2 69.90(8)
C13 C17 Fe2 69.73(8)
C16 C17 H17A 126.0
C13 C17 H17A 126.0
Fe2 C17 H17A 126.0
C35 C36 P1 112.59(8)
C35 C36 H35A 109.1
P1 C36 H35A 109.1
C35 C36 H35B 109.1
P1 C36 H35B 109.1
H35A C36 H35B 107.8
C30 C35 C36 112.39(10)
C30 C35 H36A 109.1
C36 C35 H36A 109.1
C30 C35 H36B 109.1
C36 C35 H36B 109.1
H36A C35 H36B 107.9
C34 C30 C31 107.16(10)
C34 C30 C35 126.73(11)
C31 C30 C35 126.11(12)
C34 C30 Fe3 69.68(7)
C31 C30 Fe3 69.10(7)
C35 C30 Fe3 126.60(9)
C32 C31 C30 108.41(11)
C32 C31 Fe3 69.63(7)
C30 C31 Fe3 69.76(7)
C32 C31 H31A 125.8
C30 C31 H31A 125.8
Fe3 C31 H31A 125.8
C33 C32 C31 107.99(10)
C33 C32 Fe3 69.85(7)
C31 C32 Fe3 69.36(7)
C33 C32 H32A 126.0
C31 C32 H32A 126.0
Fe3 C32 H32A 126.0
C32 C33 C34 107.92(11)
C32 C33 Fe3 69.47(7)
C34 C33 Fe3 69.60(7)
C32 C33 H33A 126.0
C34 C33 H33A 126.0
Fe3 C33 H33A 126.0
C30 C34 C33 108.52(11)
C30 C34 Fe3 69.54(7)
C33 C34 Fe3 69.45(7)
C30 C34 H34A 125.7
C33 C34 H34A 125.7
Fe3 C34 H34A 125.7
C29 C25 C26 107.76(13)
C29 C25 Fe3 69.62(7)
C26 C25 Fe3 68.99(8)
C29 C25 H25A 126.1
C26 C25 H25A 126.1
Fe3 C25 H25A 126.1
C25 C26 C27 107.99(13)
C25 C26 Fe3 70.28(8)
C27 C26 Fe3 69.53(8)
C25 C26 H26A 126.0
C27 C26 H26A 126.0
Fe3 C26 H26A 126.0
C26 C27 C28 107.91(13)
C26 C27 Fe3 69.51(8)
C28 C27 Fe3 69.92(8)
C26 C27 H27A 126.0
C28 C27 H27A 126.0
Fe3 C27 H27A 126.0
C29 C28 C27 107.84(13)
C29 C28 Fe3 69.93(8)
C27 C28 Fe3 69.21(8)
C29 C28 H28A 126.1
C27 C28 H28A 126.1
Fe3 C28 H28A 126.1
C28 C29 C25 108.49(12)
C28 C29 Fe3 69.60(7)
C25 C29 Fe3 69.85(7)
C28 C29 H29A 125.8
C25 C29 H29A 125.8
Fe3 C29 H29A 125.8

loop_
_geom_bond_atom_site_label_1
_geom_bond_atom_site_label_2
_geom_bond_distance
Fe1 C10 2.0440(12)
Fe1 C9 2.0444(11)
Fe1 C5 2.0447(13)
Fe1 C1 2.0483(14)
Fe1 C4 2.0493(13)
Fe1 C8 2.0510(12)
Fe1 C7 2.0591(13)
Fe1 C2 2.0597(14)
Fe1 C3 2.0599(13)
Fe1 C6 2.0608(13)
Fe2 C20 2.0343(12)
Fe2 C14 2.0457(14)
Fe2 C21 2.0460(13)
Fe2 C13 2.0475(14)
Fe2 C19 2.0480(13)
Fe2 C17 2.0497(14)
Fe2 C16 2.0512(14)
Fe2 C15 2.0545(14)
Fe2 C22 2.0626(13)
Fe2 C18 2.0699(12)
Fe3 C31 2.0374(12)
Fe3 C26 2.0382(14)
Fe3 C27 2.0385(15)
Fe3 C32 2.0411(12)
Fe3 C33 2.0462(13)
Fe3 C30 2.0463(12)
Fe3 C28 2.0479(14)
Fe3 C34 2.0482(12)
Fe3 C29 2.0522(13)
Fe3 C25 2.0552(13)
P1 C12 1.8434(12)
P1 C24 1.8531(12)
P1 C36 1.8550(12)
C1 C5 1.419(2)
C1 C2 1.428(3)
C1 H1A 1.0000
C2 C3 1.420(3)
C2 H2A 1.0000
C3 C4 1.421(2)
C3 H3A 1.0000
C4 C5 1.416(2)
C4 H4A 1.0000
C5 H5A 1.0000
C6 C7 1.421(2)
C6 C10 1.4245(19)
C6 H6A 1.0000
C7 C8 1.4273(18)
C7 H7A 1.0000
C8 C9 1.4278(17)
C8 H8A 1.0000
C9 C10 1.4306(18)
C9 C11 1.5006(17)
C10 H10A 1.0000
C11 C12 1.5368(17)
C11 H11A 0.9900
C11 H11B 0.9900
C12 H12A 0.9900
C12 H12B 0.9900
C24 C23 1.5332(16)
C24 H24A 0.9900
C24 H24B 0.9900
C23 C18 1.5052(16)
C23 H23A 0.9900
C23 H23B 0.9900
C18 C22 1.4327(18)
C18 C19 1.4328(17)
C19 C20 1.4288(18)
C19 H19A 1.0000
C21 C20 1.421(2)
C21 C22 1.4278(17)
C21 H21A 1.0000
C22 H22A 1.0000
C20 H20A 1.0000
C13 C17 1.414(2)
C13 C14 1.420(3)
C13 H13A 1.0000
C14 C15 1.432(2)
C14 H14A 1.0000
C15 C16 1.416(2)
C15 H15A 1.0000
C16 C17 1.413(2)
C16 H16A 1.0000
C17 H17A 1.0000
C36 C35 1.5328(17)
C36 H35A 0.9900
C36 H35B 0.9900
C35 C30 1.5030(17)
C35 H36A 0.9900
C35 H36B 0.9900
C30 C34 1.4267(18)
C30 C31 1.4347(17)
C31 C32 1.4287(18)
C31 H31A 1.0000
C32 C33 1.4207(18)
C32 H32A 1.0000
C33 C34 1.4323(18)
C33 H33A 1.0000
C34 H34A 1.0000
C25 C29 1.4227(19)
C25 C26 1.425(2)
C25 H25A 1.0000
C26 C27 1.426(2)
C26 H26A 1.0000
C27 C28 1.427(2)
C27 H27A 1.0000
C28 C29 1.418(2)
C28 H28A 1.0000
C29 H29A 1.0000

loop_
_geom_torsion_atom_site_label_1
_geom_torsion_atom_site_label_2
_geom_torsion_atom_site_label_3
_geom_torsion_atom_site_label_4
_geom_torsion
C5 C1 C2 C3 -0.16(16)
Fe1 C1 C2 C3 59.39(10)
C5 C1 C2 Fe1 -59.55(10)
C1 C2 C3 C4 0.09(16)
Fe1 C2 C3 C4 59.10(9)
C1 C2 C3 Fe1 -59.01(10)
C2 C3 C4 C5 0.01(15)
Fe1 C3 C4 C5 59.40(9)
C2 C3 C4 Fe1 -59.38(10)
C3 C4 C5 C1 -0.12(15)
Fe1 C4 C5 C1 59.65(10)
C3 C4 C5 Fe1 -59.76(9)
C2 C1 C5 C4 0.17(16)
Fe1 C1 C5 C4 -59.70(9)
C2 C1 C5 Fe1 59.87(10)
C10 C6 C7 C8 -0.09(14)
Fe1 C6 C7 C8 -59.00(9)
C10 C6 C7 Fe1 58.92(9)
C6 C7 C8 C9 0.48(14)
Fe1 C7 C8 C9 -58.84(8)
C6 C7 C8 Fe1 59.32(9)
C7 C8 C9 C10 -0.68(13)
Fe1 C8 C9 C10 -59.92(8)
C7 C8 C9 C11 -178.26(11)
Fe1 C8 C9 C11 122.51(12)
C7 C8 C9 Fe1 59.23(9)
C7 C6 C10 C9 -0.34(14)
Fe1 C6 C10 C9 59.01(8)
C7 C6 C10 Fe1 -59.35(9)
C8 C9 C10 C6 0.63(13)
C11 C9 C10 C6 178.26(11)
Fe1 C9 C10 C6 -59.50(9)
C8 C9 C10 Fe1 60.14(8)
C11 C9 C10 Fe1 -122.23(11)
C8 C9 C11 C12 100.18(14)
C10 C9 C11 C12 -76.96(15)
Fe1 C9 C11 C12 -167.43(9)
C9 C11 C12 P1 173.45(9)
C24 P1 C12 C11 -178.99(10)
C36 P1 C12 C11 -77.53(11)
C12 P1 C24 C23 -63.62(10)
C36 P1 C24 C23 -164.93(9)
P1 C24 C23 C18 -169.58(9)
C24 C23 C18 C22 -29.93(17)
C24 C23 C18 C19 155.39(11)
C24 C23 C18 Fe2 64.45(15)
C22 C18 C19 C20 0.21(14)
C23 C18 C19 C20 175.81(11)
Fe2 C18 C19 C20 -58.82(9)
C22 C18 C19 Fe2 59.03(8)
C23 C18 C19 Fe2 -125.37(11)
C20 C21 C22 C18 -0.04(14)
Fe2 C21 C22 C18 -59.12(8)
C20 C21 C22 Fe2 59.08(9)
C19 C18 C22 C21 -0.11(13)
C23 C18 C22 C21 -175.54(11)
Fe2 C18 C22 C21 58.54(9)
C19 C18 C22 Fe2 -58.64(8)
C23 C18 C22 Fe2 125.92(12)
C22 C21 C20 C19 0.18(15)
Fe2 C21 C20 C19 59.96(9)
C22 C21 C20 Fe2 -59.78(9)
C18 C19 C20 C21 -0.24(15)
Fe2 C19 C20 C21 -59.97(9)
C18 C19 C20 Fe2 59.73(8)
C17 C13 C14 C15 0.35(16)
Fe2 C13 C14 C15 59.82(10)
C17 C13 C14 Fe2 -59.48(10)
C13 C14 C15 C16 -0.26(16)
Fe2 C14 C15 C16 59.49(10)
C13 C14 C15 Fe2 -59.75(10)
C14 C15 C16 C17 0.07(17)
Fe2 C15 C16 C17 59.26(11)
C14 C15 C16 Fe2 -59.19(10)
C15 C16 C17 C13 0.14(17)
Fe2 C16 C17 C13 59.51(10)
C15 C16 C17 Fe2 -59.37(10)
C14 C13 C17 C16 -0.30(17)
Fe2 C13 C17 C16 -59.62(11)
C14 C13 C17 Fe2 59.31(10)
C12 P1 C36 C35 -176.46(9)
C24 P1 C36 C35 -74.26(10)
P1 C36 C35 C30 -170.83(9)
C36 C35 C30 C34 -89.57(15)
C36 C35 C30 C31 90.07(15)
C36 C35 C30 Fe3 179.60(9)
C34 C30 C31 C32 -0.45(13)
C35 C30 C31 C32 179.86(11)
Fe3 C30 C31 C32 59.09(8)
C34 C30 C31 Fe3 -59.54(8)
C35 C30 C31 Fe3 120.76(12)
C30 C31 C32 C33 0.21(14)
Fe3 C31 C32 C33 59.38(9)
C30 C31 C32 Fe3 -59.17(8)
C31 C32 C33 C34 0.11(14)
Fe3 C32 C33 C34 59.18(9)
C31 C32 C33 Fe3 -59.07(8)
C31 C30 C34 C33 0.52(14)
C35 C30 C34 C33 -179.79(11)
Fe3 C30 C34 C33 -58.66(9)
C31 C30 C34 Fe3 59.17(8)
C35 C30 C34 Fe3 -121.13(12)
C32 C33 C34 C30 -0.39(15)
Fe3 C33 C34 C30 58.71(9)
C32 C33 C34 Fe3 -59.10(9)
C29 C25 C26 C27 -0.52(16)
Fe3 C25 C26 C27 -59.53(10)
C29 C25 C26 Fe3 59.02(10)
C25 C26 C27 C28 0.40(16)
Fe3 C26 C27 C28 -59.60(10)
C25 C26 C27 Fe3 60.00(10)
C26 C27 C28 C29 -0.13(16)
Fe3 C27 C28 C29 -59.47(10)
C26 C27 C28 Fe3 59.34(10)
C27 C28 C29 C25 -0.19(15)
Fe3 C28 C29 C25 -59.21(10)
C27 C28 C29 Fe3 59.02(9)
C26 C25 C29 C28 0.44(16)
Fe3 C25 C29 C28 59.06(9)
C26 C25 C29 Fe3 -58.62(10)
